data_4502198
loop_
_publ_author_name
'Shi, Xianju'
'Wang, Xia'
'Li, Linke'
'Hou, Hongwei'
'Fan, Yaoting'

_publ_section_title
;
 Secondary Ligand-Directed Assembly of CdIICoordination Architectures:
 From 0D to 3D Complexes Based on Ferrocenyl Carboxylate
;
_journal_issue 6
_journal_name_full 'Crystal Growth &amp; Design'
_journal_page_first 2490
_journal_paper_doi 10.1021/cg900566v
_journal_volume 10
_journal_year 2010
_chemical_formula_sum 'C45 H46 Cd Fe N8 O12'
_chemical_formula_weight 1059.15
_chemical_name_systematic
; 
 ? 
;
_space_group_IT_number 2
_symmetry_cell_setting triclinic
_symmetry_space_group_name_Hall '-P 1'
_symmetry_space_group_name_H-M 'P -1'
_atom_sites_solution_hydrogens geom
_atom_sites_solution_primary direct
_atom_sites_solution_secondary difmap
_audit_creation_method SHELXL-97
_cell_angle_alpha 102.87(3)
_cell_angle_beta 111.52(3)
_cell_angle_gamma 103.48(3)
_cell_formula_units_Z 2
_cell_length_a 13.776(3)
_cell_length_b 14.405(3)
_cell_length_c 14.789(3)
_cell_measurement_reflns_used 6812
_cell_measurement_temperature 293(2)
_cell_measurement_theta_max 27.4913
_cell_measurement_theta_min 1.6943
_cell_volume 2496.1(14)
_computing_cell_refinement 'CrystalClear (Rigaku/MSC Inc., 2006)'
_computing_data_collection 'CrystalClear (Rigaku/MSC Inc., 2006)'
_computing_data_reduction 'CrystalClear (Rigaku/MSC Inc., 2006)'
_computing_molecular_graphics 'CrystalStructure 3.7.0'
_computing_publication_material 'CrystalStructure 3.7.0'
_computing_structure_refinement 'SHELXL-97 (Sheldrick, 1997)'
_computing_structure_solution 'SHELXS-97 (Sheldrick, 1990)'
_diffrn_ambient_temperature 293(2)
_diffrn_detector_area_resol_mean 28.5714
_diffrn_measured_fraction_theta_full 0.992
_diffrn_measured_fraction_theta_max 0.992
_diffrn_measurement_device_type 'Rigaku Saturn724'
_diffrn_measurement_method dtprofit.ref
_diffrn_radiation_monochromator graphite
_diffrn_radiation_source 'fine-focus sealed tube'
_diffrn_radiation_type MoK\a
_diffrn_radiation_wavelength 0.71073
_diffrn_reflns_av_R_equivalents 0.0509
_diffrn_reflns_av_sigmaI/netI 0.0607
_diffrn_reflns_limit_h_max 16
_diffrn_reflns_limit_h_min -16
_diffrn_reflns_limit_k_max 16
_diffrn_reflns_limit_k_min -17
_diffrn_reflns_limit_l_max 17
_diffrn_reflns_limit_l_min -17
_diffrn_reflns_number 24744
_diffrn_reflns_theta_full 25.00
_diffrn_reflns_theta_max 25.00
_diffrn_reflns_theta_min 2.35
_exptl_absorpt_coefficient_mu 0.782
_exptl_absorpt_correction_T_max 0.8720
_exptl_absorpt_correction_T_min 0.8467
_exptl_absorpt_correction_type empirical
_exptl_crystal_colour Red
_exptl_crystal_density_diffrn 1.409
_exptl_crystal_density_method 'not measured'
_exptl_crystal_description Prism
_exptl_crystal_F_000 1084
_exptl_crystal_size_max 0.22
_exptl_crystal_size_mid 0.20
_exptl_crystal_size_min 0.18
_refine_diff_density_max 0.441
_refine_diff_density_min -0.501
_refine_diff_density_rms 0.079
_refine_ls_extinction_method none
_refine_ls_goodness_of_fit_ref 1.150
_refine_ls_hydrogen_treatment mixed
_refine_ls_matrix_type full
_refine_ls_number_parameters 644
_refine_ls_number_reflns 8725
_refine_ls_number_restraints 6
_refine_ls_restrained_S_all 1.150
_refine_ls_R_factor_all 0.0850
_refine_ls_R_factor_gt 0.0684
_refine_ls_shift/su_max 0.000
_refine_ls_shift/su_mean 0.000
_refine_ls_structure_factor_coef Fsqd
_refine_ls_weighting_details 'calc w=1/[\s^2^(Fo^2^)+(0.0545P)^2^+2.6442P] where P=(Fo^2^+2Fc^2^)/3'
_refine_ls_weighting_scheme calc
_refine_ls_wR_factor_gt 0.1422
_refine_ls_wR_factor_ref 0.1523
_reflns_number_gt 7164
_reflns_number_total 8725
_reflns_threshold_expression >2sigma(I)
_cod_data_source_file cg900566v_si_002.cif
_cod_data_source_block complex-7
_cod_depositor_comments
;
The following automatic conversions were performed:

'_symmetry_cell_setting' value 'Triclinic' changed to 'triclinic'
according to /home/saulius/struct/CIF-dictionaries/cif_core.dic
dictionary named 'cif_core.dic' version 2.4.2 from 2011-04-26.

Automatic conversion script
Id: cif_fix_values 1715 2011-07-08 13:25:40Z adriana 
;
_cod_original_sg_symbol_H-M P-1
_cod_database_code 4502198

loop_
_symmetry_equiv_pos_as_xyz
'x, y, z'
'-x, -y, -z'

loop_
_atom_site_label
_atom_site_type_symbol
_atom_site_fract_x
_atom_site_fract_y
_atom_site_fract_z
_atom_site_U_iso_or_equiv
_atom_site_adp_type
_atom_site_occupancy
_atom_site_symmetry_multiplicity
_atom_site_calc_flag
_atom_site_refinement_flags
Cd1 Cd 1.07475(3) 0.29526(3) 0.18173(3) 0.04222(14) Uani 1 1 d .
N1 N 1.2523(4) 0.3361(3) 0.1492(3) 0.0437(10) Uani 1 1 d .
N2 N 1.1123(4) 0.4472(3) 0.1559(3) 0.0432(10) Uani 1 1 d .
N3 N 1.1810(4) 0.5530(3) 0.0871(4) 0.0491(11) Uani 1 1 d D
N4 N 1.0454(4) 0.1758(3) 0.0369(3) 0.0422(10) Uani 1 1 d .
N5 N 1.1072(4) 0.0954(4) -0.0650(4) 0.0484(11) Uani 1 1 d D
N6 N 1.2263(3) 0.3178(3) 0.3275(3) 0.0452(11) Uani 1 1 d .
N7 N 1.4096(4) 0.3597(4) 0.4207(4) 0.0526(12) Uani 1 1 d D
N8 N 0.7867(5) 0.4766(4) 0.4591(5) 0.0678(15) Uani 1 1 d .
O1 O 0.8928(3) 0.2986(3) 0.1471(4) 0.0680(12) Uani 1 1 d .
O2 O 0.9528(3) 0.2018(3) 0.2312(3) 0.0594(11) Uani 1 1 d .
O3 O 0.8993(4) 0.2951(3) 0.4149(3) 0.0704(12) Uani 1 1 d .
O4 O 0.5171(4) 0.0332(3) 0.2889(3) 0.0694(12) Uani 1 1 d .
O5 O 0.4608(5) -0.2051(5) 0.0644(4) 0.118(2) Uani 1 1 d .
O6 O 0.6217(4) -0.1422(4) 0.2031(4) 0.0829(15) Uani 1 1 d .
O7 O 0.2676(4) 0.6379(4) 0.9717(4) 0.0702(13) Uani 1 1 d D
O8 O 0.2913(4) 0.0715(4) 0.9193(4) 0.0814(14) Uani 1 1 d .
O9 O 0.6321(4) 0.4250(4) 0.4818(6) 0.105(2) Uani 1 1 d .
O10 O 0.4373(6) 0.0021(6) 0.0591(6) 0.147(3) Uani 1 1 d .
O11 O 0.3312(9) 0.4928(8) 0.8563(9) 0.099(3) Uani 0.50 1 d P
O12 O 0.5002(9) 0.2211(9) 0.2498(11) 0.118(4) Uani 0.50 1 d P
O13 O 0.7073(15) 0.7017(11) 0.1279(13) 0.161(7) Uani 0.50 1 d P
O14 O 0.5027(10) 0.6813(10) 0.9091(11) 0.154(7) Uani 0.50 1 d P
C1 C 1.2398(5) 0.4010(4) 0.0847(4) 0.0490(14) Uani 1 1 d .
H1A H 1.2002 0.3591 0.0122 0.059 Uiso 1 1 calc R
H1B H 1.3125 0.4436 0.0972 0.059 Uiso 1 1 calc R
C2 C 1.1769(5) 0.4658(4) 0.1100(4) 0.0479(13) Uani 1 1 d .
C3 C 1.0673(5) 0.5249(4) 0.1604(4) 0.0453(13) Uani 1 1 d .
C4 C 0.9901(5) 0.5419(4) 0.1966(4) 0.0515(14) Uani 1 1 d .
H4 H 0.9594 0.4981 0.2244 0.062 Uiso 1 1 calc R
C5 C 0.9613(5) 0.6269(5) 0.1891(5) 0.0609(16) Uani 1 1 d .
H5 H 0.9104 0.6406 0.2127 0.073 Uiso 1 1 calc R
C6 C 1.0067(5) 0.6922(5) 0.1471(5) 0.0595(16) Uani 1 1 d .
H6 H 0.9861 0.7490 0.1446 0.071 Uiso 1 1 calc R
C7 C 1.0807(5) 0.6761(5) 0.1091(5) 0.0604(16) Uani 1 1 d .
H7 H 1.1096 0.7199 0.0803 0.073 Uiso 1 1 calc R
C8 C 1.1104(5) 0.5909(4) 0.1160(4) 0.0489(14) Uani 1 1 d .
C9 C 1.2514(4) 0.2366(4) 0.0968(4) 0.0490(14) Uani 1 1 d .
H9A H 1.2831 0.2061 0.1474 0.059 Uiso 1 1 calc R
H9B H 1.2961 0.2444 0.0595 0.059 Uiso 1 1 calc R
C10 C 1.1337(4) 0.1694(4) 0.0228(4) 0.0425(12) Uani 1 1 d .
C11 C 0.9549(5) 0.0998(4) -0.0478(4) 0.0451(13) Uani 1 1 d .
C12 C 0.8419(5) 0.0729(4) -0.0751(5) 0.0514(14) Uani 1 1 d .
H12 H 0.8154 0.1060 -0.0329 0.062 Uiso 1 1 calc R
C13 C 0.7698(5) -0.0055(4) -0.1677(5) 0.0593(16) Uani 1 1 d .
H13 H 0.6937 -0.0255 -0.1878 0.071 Uiso 1 1 calc R
C14 C 0.8088(5) -0.0540(4) -0.2304(5) 0.0598(16) Uani 1 1 d .
H14 H 0.7576 -0.1054 -0.2923 0.072 Uiso 1 1 calc R
C15 C 0.9203(5) -0.0299(4) -0.2055(5) 0.0553(15) Uani 1 1 d .
H15 H 0.9458 -0.0646 -0.2477 0.066 Uiso 1 1 calc R
C16 C 0.9919(5) 0.0488(4) -0.1141(4) 0.0462(13) Uani 1 1 d .
C17 C 1.3490(5) 0.3891(4) 0.2516(4) 0.0526(14) Uani 1 1 d .
H17A H 1.3636 0.4616 0.2704 0.063 Uiso 1 1 calc R
H17B H 1.4142 0.3769 0.2485 0.063 Uiso 1 1 calc R
C18 C 1.3274(4) 0.3525(4) 0.3319(4) 0.0439(13) Uani 1 1 d .
C19 C 1.2456(5) 0.3004(4) 0.4213(4) 0.0450(13) Uani 1 1 d .
C20 C 1.1716(5) 0.2662(4) 0.4597(4) 0.0521(14) Uani 1 1 d .
H20 H 1.0952 0.2471 0.4209 0.062 Uiso 1 1 calc R
C21 C 1.2166(6) 0.2618(5) 0.5585(5) 0.0637(17) Uani 1 1 d .
H21 H 1.1693 0.2393 0.5866 0.076 Uiso 1 1 calc R
C22 C 1.3309(6) 0.2901(6) 0.6166(5) 0.0724(19) Uani 1 1 d .
H22 H 1.3576 0.2868 0.6830 0.087 Uiso 1 1 calc R
C23 C 1.4062(5) 0.3230(5) 0.5790(5) 0.0655(18) Uani 1 1 d .
H23 H 1.4825 0.3407 0.6175 0.079 Uiso 1 1 calc R
C24 C 1.3605(5) 0.3278(4) 0.4799(4) 0.0510(14) Uani 1 1 d .
C25 C 0.8788(5) 0.2380(4) 0.1940(4) 0.0480(13) Uani 1 1 d .
C26 C 0.7692(5) 0.2066(5) 0.2009(5) 0.0564(15) Uani 1 1 d .
H26A H 0.7097 0.1666 0.1323 0.068 Uiso 1 1 calc R
H26B H 0.7536 0.2669 0.2261 0.068 Uiso 1 1 calc R
C27 C 0.7709(5) 0.1444(5) 0.2726(4) 0.0593(16) Uani 1 1 d .
H27A H 0.6973 0.1208 0.2691 0.071 Uiso 1 1 calc R
H27B H 0.7887 0.0852 0.2483 0.071 Uiso 1 1 calc R
C28 C 0.8535(5) 0.2034(5) 0.3831(5) 0.0518(14) Uani 1 1 d .
C29 C 0.8786(5) 0.1453(4) 0.4533(4) 0.0512(14) Uani 1 1 d .
C30 C 0.9464(5) 0.1906(5) 0.5627(5) 0.0581(16) Uani 1 1 d .
H30 H 0.9858 0.2635 0.6008 0.070 Uiso 1 1 calc R
C31 C 0.9482(6) 0.1134(6) 0.6059(5) 0.0693(18) Uani 1 1 d .
H31 H 0.9881 0.1229 0.6793 0.083 Uiso 1 1 calc R
C32 C 0.8794(6) 0.0184(5) 0.5244(6) 0.0673(18) Uani 1 1 d .
H32 H 0.8640 -0.0485 0.5323 0.081 Uiso 1 1 calc R
C33 C 0.8370(5) 0.0375(4) 0.4303(5) 0.0556(15) Uani 1 1 d .
H33 H 0.7873 -0.0135 0.3618 0.067 Uiso 1 1 calc R
C34 C 0.6605(5) 0.0365(5) 0.5561(5) 0.0573(15) Uani 1 1 d .
H34 H 0.6427 -0.0330 0.5573 0.069 Uiso 1 1 calc R
C35 C 0.7303(5) 0.1260(5) 0.6425(5) 0.0628(17) Uani 1 1 d .
H35 H 0.7704 0.1288 0.7137 0.075 Uiso 1 1 calc R
C36 C 0.7350(5) 0.2111(5) 0.6082(5) 0.0630(17) Uani 1 1 d .
H36 H 0.7785 0.2823 0.6516 0.076 Uiso 1 1 calc R
C37 C 0.6655(5) 0.1748(5) 0.5003(5) 0.0621(16) Uani 1 1 d .
H37 H 0.6532 0.2166 0.4562 0.075 Uiso 1 1 calc R
C38 C 0.6190(5) 0.0663(4) 0.4663(5) 0.0531(14) Uani 1 1 d .
C39 C 0.5505(5) -0.0008(5) 0.3585(5) 0.0542(15) Uani 1 1 d .
C40 C 0.5226(5) -0.1137(4) 0.3386(5) 0.0574(15) Uani 1 1 d .
H40A H 0.4816 -0.1332 0.3765 0.069 Uiso 1 1 calc R
H40B H 0.5915 -0.1274 0.3655 0.069 Uiso 1 1 calc R
C41 C 0.4541(5) -0.1798(5) 0.2243(5) 0.0667(18) Uani 1 1 d .
H41A H 0.4254 -0.2498 0.2196 0.080 Uiso 1 1 calc R
H41B H 0.3910 -0.1589 0.1947 0.080 Uiso 1 1 calc R
C42 C 0.5182(6) -0.1745(5) 0.1612(5) 0.0657(18) Uani 1 1 d .
C43 C 0.6792(7) 0.4483(6) 0.4280(8) 0.091(3) Uani 1 1 d .
H43 H 0.6350 0.4454 0.3618 0.109 Uiso 1 1 calc R
C44 C 0.8378(7) 0.5021(6) 0.3929(7) 0.091(2) Uani 1 1 d .
H44A H 0.8714 0.4533 0.3769 0.136 Uiso 1 1 calc R
H44B H 0.8938 0.5686 0.4282 0.136 Uiso 1 1 calc R
H44C H 0.7819 0.5012 0.3300 0.136 Uiso 1 1 calc R
C45 C 0.8611(6) 0.4838(6) 0.5595(6) 0.087(2) Uani 1 1 d .
H45A H 0.8224 0.4808 0.6018 0.131 Uiso 1 1 calc R
H45B H 0.9222 0.5470 0.5904 0.131 Uiso 1 1 calc R
H45C H 0.8888 0.4285 0.5540 0.131 Uiso 1 1 calc R
Fe1 Fe 0.78884(7) 0.11202(6) 0.53276(6) 0.0508(2) Uani 1 1 d .
H67 H 1.4827(15) 0.380(5) 0.438(5) 0.09(2) Uiso 1 1 d D
H73 H 1.160(4) 0.087(5) -0.085(5) 0.08(2) Uiso 1 1 d D
H75 H 1.213(4) 0.577(4) 0.050(4) 0.057(17) Uiso 1 1 d D
H74 H 0.331(3) 0.684(4) 1.010(6) 0.12(3) Uiso 1 1 d D
H76 H 0.215(4) 0.661(5) 0.948(6) 0.12(4) Uiso 1 1 d D

loop_
_atom_site_aniso_label
_atom_site_aniso_U_11
_atom_site_aniso_U_22
_atom_site_aniso_U_33
_atom_site_aniso_U_23
_atom_site_aniso_U_13
_atom_site_aniso_U_12
Cd1 0.0407(2) 0.0465(2) 0.0433(2) 0.01921(18) 0.02068(18) 0.01454(18)
N1 0.044(3) 0.046(3) 0.041(2) 0.020(2) 0.018(2) 0.013(2)
N2 0.046(3) 0.045(3) 0.039(2) 0.017(2) 0.020(2) 0.013(2)
N3 0.058(3) 0.047(3) 0.046(3) 0.026(2) 0.024(2) 0.015(2)
N4 0.047(3) 0.044(2) 0.043(3) 0.020(2) 0.024(2) 0.017(2)
N5 0.058(3) 0.050(3) 0.050(3) 0.019(2) 0.033(3) 0.025(2)
N6 0.042(3) 0.048(3) 0.043(3) 0.018(2) 0.017(2) 0.012(2)
N7 0.036(3) 0.066(3) 0.049(3) 0.022(2) 0.013(2) 0.014(2)
N8 0.054(3) 0.058(3) 0.086(4) 0.021(3) 0.026(3) 0.021(3)
O1 0.060(3) 0.082(3) 0.094(3) 0.060(3) 0.047(3) 0.031(2)
O2 0.054(3) 0.078(3) 0.069(3) 0.042(2) 0.037(2) 0.030(2)
O3 0.088(3) 0.051(3) 0.064(3) 0.012(2) 0.038(3) 0.010(2)
O4 0.064(3) 0.073(3) 0.065(3) 0.029(2) 0.018(2) 0.024(2)
O5 0.079(4) 0.167(6) 0.062(4) 0.029(4) 0.024(3) -0.014(4)
O6 0.054(3) 0.115(4) 0.068(3) 0.021(3) 0.030(2) 0.016(3)
O7 0.056(3) 0.080(3) 0.069(3) 0.040(3) 0.019(3) 0.013(3)
O8 0.070(3) 0.090(3) 0.097(4) 0.023(3) 0.053(3) 0.033(3)
O9 0.049(3) 0.103(4) 0.159(6) 0.056(4) 0.039(4) 0.020(3)
O10 0.155(6) 0.209(8) 0.118(6) 0.072(5) 0.064(5) 0.112(6)
O11 0.096(8) 0.076(7) 0.110(9) 0.017(6) 0.045(7) 0.018(6)
O12 0.094(8) 0.114(9) 0.151(11) 0.074(9) 0.031(8) 0.056(7)
O13 0.315(19) 0.165(12) 0.244(16) 0.163(12) 0.247(17) 0.203(14)
O14 0.095(9) 0.161(12) 0.144(11) -0.034(9) 0.097(9) -0.049(8)
C1 0.053(3) 0.052(3) 0.046(3) 0.023(3) 0.024(3) 0.017(3)
C2 0.053(3) 0.050(3) 0.040(3) 0.020(3) 0.018(3) 0.016(3)
C3 0.050(3) 0.042(3) 0.037(3) 0.012(2) 0.014(3) 0.015(3)
C4 0.065(4) 0.047(3) 0.037(3) 0.011(3) 0.018(3) 0.020(3)
C5 0.066(4) 0.057(4) 0.050(4) 0.009(3) 0.017(3) 0.026(3)
C6 0.074(4) 0.048(3) 0.049(4) 0.017(3) 0.016(3) 0.025(3)
C7 0.070(4) 0.049(4) 0.050(4) 0.018(3) 0.016(3) 0.017(3)
C8 0.050(3) 0.041(3) 0.044(3) 0.011(3) 0.013(3) 0.012(3)
C9 0.045(3) 0.055(3) 0.056(3) 0.025(3) 0.025(3) 0.020(3)
C10 0.046(3) 0.043(3) 0.044(3) 0.019(3) 0.022(3) 0.017(3)
C11 0.050(3) 0.046(3) 0.046(3) 0.027(3) 0.020(3) 0.019(3)
C12 0.050(3) 0.054(3) 0.056(4) 0.027(3) 0.025(3) 0.020(3)
C13 0.049(4) 0.049(3) 0.070(4) 0.023(3) 0.015(3) 0.016(3)
C14 0.065(4) 0.042(3) 0.055(4) 0.014(3) 0.012(3) 0.014(3)
C15 0.074(4) 0.042(3) 0.051(4) 0.017(3) 0.024(3) 0.027(3)
C16 0.053(4) 0.045(3) 0.051(3) 0.026(3) 0.024(3) 0.022(3)
C17 0.045(3) 0.058(4) 0.052(4) 0.020(3) 0.019(3) 0.015(3)
C18 0.037(3) 0.047(3) 0.048(3) 0.018(3) 0.018(3) 0.014(2)
C19 0.050(3) 0.046(3) 0.043(3) 0.018(3) 0.020(3) 0.021(3)
C20 0.056(4) 0.056(3) 0.049(3) 0.024(3) 0.024(3) 0.020(3)
C21 0.086(5) 0.073(4) 0.065(4) 0.042(4) 0.049(4) 0.040(4)
C22 0.084(5) 0.100(5) 0.053(4) 0.043(4) 0.032(4) 0.047(4)
C23 0.060(4) 0.085(5) 0.050(4) 0.033(4) 0.015(3) 0.029(4)
C24 0.053(4) 0.052(3) 0.048(3) 0.020(3) 0.019(3) 0.021(3)
C25 0.044(3) 0.054(3) 0.042(3) 0.012(3) 0.023(3) 0.009(3)
C26 0.044(3) 0.073(4) 0.053(4) 0.028(3) 0.022(3) 0.014(3)
C27 0.052(4) 0.066(4) 0.051(4) 0.017(3) 0.027(3) -0.001(3)
C28 0.054(4) 0.053(4) 0.051(3) 0.012(3) 0.034(3) 0.011(3)
C29 0.046(3) 0.057(4) 0.051(3) 0.018(3) 0.026(3) 0.012(3)
C30 0.050(4) 0.063(4) 0.047(3) 0.008(3) 0.021(3) 0.006(3)
C31 0.063(4) 0.088(5) 0.057(4) 0.029(4) 0.024(3) 0.025(4)
C32 0.073(5) 0.067(4) 0.078(5) 0.032(4) 0.041(4) 0.032(4)
C33 0.056(4) 0.052(4) 0.061(4) 0.017(3) 0.030(3) 0.018(3)
C34 0.056(4) 0.061(4) 0.058(4) 0.026(3) 0.031(3) 0.012(3)
C35 0.065(4) 0.072(4) 0.051(4) 0.018(3) 0.033(3) 0.015(3)
C36 0.069(4) 0.057(4) 0.066(4) 0.014(3) 0.042(4) 0.015(3)
C37 0.062(4) 0.069(4) 0.059(4) 0.022(3) 0.030(3) 0.023(3)
C38 0.045(3) 0.056(4) 0.058(4) 0.021(3) 0.024(3) 0.013(3)
C39 0.038(3) 0.069(4) 0.060(4) 0.026(3) 0.023(3) 0.019(3)
C40 0.052(4) 0.058(4) 0.057(4) 0.018(3) 0.025(3) 0.010(3)
C41 0.053(4) 0.065(4) 0.066(4) 0.012(3) 0.024(3) 0.007(3)
C42 0.056(4) 0.073(4) 0.056(4) 0.023(3) 0.022(3) 0.005(3)
C43 0.060(5) 0.071(5) 0.122(7) 0.032(5) 0.023(5) 0.019(4)
C44 0.096(6) 0.083(5) 0.124(7) 0.045(5) 0.068(6) 0.041(5)
C45 0.054(4) 0.111(6) 0.077(5) 0.016(5) 0.013(4) 0.036(4)
Fe1 0.0510(5) 0.0532(5) 0.0490(5) 0.0188(4) 0.0254(4) 0.0130(4)

loop_
_atom_type_symbol
_atom_type_description
_atom_type_scat_dispersion_real
_atom_type_scat_dispersion_imag
_atom_type_scat_source
C C 0.0033 0.0016 'International Tables Vol C Tables 4.2.6.8 and 6.1.1.4'
H H 0.0000 0.0000 'International Tables Vol C Tables 4.2.6.8 and 6.1.1.4'
N N 0.0061 0.0033 'International Tables Vol C Tables 4.2.6.8 and 6.1.1.4'
O O 0.0106 0.0060 'International Tables Vol C Tables 4.2.6.8 and 6.1.1.4'
Fe Fe 0.3463 0.8444 'International Tables Vol C Tables 4.2.6.8 and 6.1.1.4'
Cd Cd -0.8075 1.2024 'International Tables Vol C Tables 4.2.6.8 and 6.1.1.4'

loop_
_geom_angle_atom_site_label_1
_geom_angle_atom_site_label_2
_geom_angle_atom_site_label_3
_geom_angle
N4 Cd1 N6 115.45(16)
N4 Cd1 N2 106.87(15)
N6 Cd1 N2 104.24(16)
N4 Cd1 O2 100.32(15)
N6 Cd1 O2 92.42(15)
N2 Cd1 O2 137.45(15)
N4 Cd1 O1 102.77(17)
N6 Cd1 O1 134.04(16)
N2 Cd1 O1 87.06(15)
O2 Cd1 O1 54.91(14)
N4 Cd1 N1 70.16(15)
N6 Cd1 N1 70.67(15)
N2 Cd1 N1 69.04(14)
O2 Cd1 N1 152.80(14)
O1 Cd1 N1 150.73(13)
C9 N1 C1 113.2(4)
C9 N1 C17 112.7(4)
C1 N1 C17 112.0(4)
C9 N1 Cd1 104.4(3)
C1 N1 Cd1 107.0(3)
C17 N1 Cd1 106.8(3)
C2 N2 C3 105.8(4)
C2 N2 Cd1 118.4(4)
C3 N2 Cd1 134.7(3)
C2 N3 C8 107.2(5)
C2 N3 H75 128(4)
C8 N3 H75 124(4)
C10 N4 C11 105.2(4)
C10 N4 Cd1 117.7(3)
C11 N4 Cd1 137.1(4)
C10 N5 C16 107.7(5)
C10 N5 H73 121(4)
C16 N5 H73 131(4)
C18 N6 C19 104.8(4)
C18 N6 Cd1 118.8(3)
C19 N6 Cd1 136.3(3)
C18 N7 C24 107.2(5)
C18 N7 H67 127(5)
C24 N7 H67 126(5)
C43 N8 C45 121.9(7)
C43 N8 C44 122.1(7)
C45 N8 C44 116.0(6)
C25 O1 Cd1 91.4(3)
C25 O2 Cd1 93.4(3)
H74 O7 H76 114(3)
N1 C1 C2 109.5(4)
N1 C1 H1A 109.8
C2 C1 H1A 109.8
N1 C1 H1B 109.8
C2 C1 H1B 109.8
H1A C1 H1B 108.2
N2 C2 N3 112.5(5)
N2 C2 C1 125.2(5)
N3 C2 C1 122.3(5)
C4 C3 N2 131.3(5)
C4 C3 C8 120.3(5)
N2 C3 C8 108.3(5)
C5 C4 C3 117.2(6)
C5 C4 H4 121.4
C3 C4 H4 121.4
C4 C5 C6 121.5(6)
C4 C5 H5 119.3
C6 C5 H5 119.3
C7 C6 C5 122.6(6)
C7 C6 H6 118.7
C5 C6 H6 118.7
C6 C7 C8 116.6(6)
C6 C7 H7 121.7
C8 C7 H7 121.7
N3 C8 C7 132.0(6)
N3 C8 C3 106.2(5)
C7 C8 C3 121.9(6)
N1 C9 C10 109.3(4)
N1 C9 H9A 109.8
C10 C9 H9A 109.8
N1 C9 H9B 109.8
C10 C9 H9B 109.8
H9A C9 H9B 108.3
N4 C10 N5 112.9(5)
N4 C10 C9 124.1(5)
N5 C10 C9 123.0(5)
C12 C11 N4 130.6(5)
C12 C11 C16 119.8(5)
N4 C11 C16 109.6(5)
C11 C12 C13 117.4(6)
C11 C12 H12 121.3
C13 C12 H12 121.3
C14 C13 C12 121.3(6)
C14 C13 H13 119.3
C12 C13 H13 119.3
C13 C14 C15 122.9(6)
C13 C14 H14 118.6
C15 C14 H14 118.6
C14 C15 C16 115.9(6)
C14 C15 H15 122.1
C16 C15 H15 122.1
C15 C16 N5 132.6(5)
C15 C16 C11 122.7(5)
N5 C16 C11 104.7(5)
N1 C17 C18 110.6(4)
N1 C17 H17A 109.5
C18 C17 H17A 109.5
N1 C17 H17B 109.5
C18 C17 H17B 109.5
H17A C17 H17B 108.1
N6 C18 N7 113.0(5)
N6 C18 C17 123.9(5)
N7 C18 C17 122.8(5)
C20 C19 C24 121.1(5)
C20 C19 N6 130.2(5)
C24 C19 N6 108.6(5)
C21 C20 C19 116.9(6)
C21 C20 H20 121.5
C19 C20 H20 121.5
C20 C21 C22 121.7(6)
C20 C21 H21 119.2
C22 C21 H21 119.2
C23 C22 C21 122.2(6)
C23 C22 H22 118.9
C21 C22 H22 118.9
C22 C23 C24 115.8(6)
C22 C23 H23 122.1
C24 C23 H23 122.1
N7 C24 C23 131.4(6)
N7 C24 C19 106.4(5)
C23 C24 C19 122.2(6)
O1 C25 O2 120.2(5)
O1 C25 C26 118.6(5)
O2 C25 C26 121.2(5)
C25 C26 C27 112.2(5)
C25 C26 H26A 109.2
C27 C26 H26A 109.2
C25 C26 H26B 109.2
C27 C26 H26B 109.2
H26A C26 H26B 107.9
C28 C27 C26 113.1(5)
C28 C27 H27A 109.0
C26 C27 H27A 109.0
C28 C27 H27B 109.0
C26 C27 H27B 109.0
H27A C27 H27B 107.8
O3 C28 C29 120.2(6)
O3 C28 C27 122.8(6)
C29 C28 C27 117.0(5)
C30 C29 C33 107.2(5)
C30 C29 C28 124.0(6)
C33 C29 C28 128.7(5)
C30 C29 Fe1 68.8(3)
C33 C29 Fe1 70.0(3)
C28 C29 Fe1 123.2(4)
C31 C30 C29 108.7(6)
C31 C30 Fe1 70.9(4)
C29 C30 Fe1 70.0(3)
C31 C30 H30 125.7
C29 C30 H30 125.7
Fe1 C30 H30 125.7
C30 C31 C32 108.0(6)
C30 C31 Fe1 69.0(4)
C32 C31 Fe1 69.6(4)
C30 C31 H31 126.0
C32 C31 H31 126.0
Fe1 C31 H31 126.0
C33 C32 C31 108.3(6)
C33 C32 Fe1 70.0(4)
C31 C32 Fe1 69.6(4)
C33 C32 H32 125.8
C31 C32 H32 125.8
Fe1 C32 H32 125.8
C32 C33 C29 107.8(6)
C32 C33 Fe1 69.7(4)
C29 C33 Fe1 69.0(3)
C32 C33 H33 126.1
C29 C33 H33 126.1
Fe1 C33 H33 126.1
C35 C34 C38 107.7(5)
C35 C34 Fe1 70.4(3)
C38 C34 Fe1 69.6(3)
C35 C34 H34 126.2
C38 C34 H34 126.2
Fe1 C34 H34 126.2
C34 C35 C36 108.7(6)
C34 C35 Fe1 69.1(3)
C36 C35 Fe1 69.8(3)
C34 C35 H35 125.6
C36 C35 H35 125.6
Fe1 C35 H35 125.6
C37 C36 C35 108.0(6)
C37 C36 Fe1 70.0(4)
C35 C36 Fe1 69.7(4)
C37 C36 H36 126.0
C35 C36 H36 126.0
Fe1 C36 H36 126.0
C36 C37 C38 108.4(6)
C36 C37 Fe1 69.7(4)
C38 C37 Fe1 69.0(3)
C36 C37 H37 125.8
C38 C37 H37 125.8
Fe1 C37 H37 125.8
C37 C38 C34 107.2(5)
C37 C38 C39 125.4(6)
C34 C38 C39 127.2(5)
C37 C38 Fe1 70.2(3)
C34 C38 Fe1 69.0(3)
C39 C38 Fe1 121.9(4)
O4 C39 C38 121.4(6)
O4 C39 C40 122.1(6)
C38 C39 C40 116.5(5)
C39 C40 C41 114.2(5)
C39 C40 H40A 108.7
C41 C40 H40A 108.7
C39 C40 H40B 108.7
C41 C40 H40B 108.7
H40A C40 H40B 107.6
C42 C41 C40 114.1(5)
C42 C41 H41A 108.7
C40 C41 H41A 108.7
C42 C41 H41B 108.7
C40 C41 H41B 108.7
H41A C41 H41B 107.6
O6 C42 O5 122.7(7)
O6 C42 C41 121.2(6)
O5 C42 C41 116.1(6)
O9 C43 N8 124.1(9)
O9 C43 H43 117.9
N8 C43 H43 117.9
N8 C44 H44A 109.5
N8 C44 H44B 109.5
H44A C44 H44B 109.5
N8 C44 H44C 109.5
H44A C44 H44C 109.5
H44B C44 H44C 109.5
N8 C45 H45A 109.5
N8 C45 H45B 109.5
H45A C45 H45B 109.5
N8 C45 H45C 109.5
H45A C45 H45C 109.5
H45B C45 H45C 109.5
C30 Fe1 C34 159.4(2)
C30 Fe1 C29 41.2(2)
C34 Fe1 C29 157.4(2)
C30 Fe1 C38 157.6(3)
C34 Fe1 C38 41.5(2)
C29 Fe1 C38 122.3(2)
C30 Fe1 C31 40.2(2)
C34 Fe1 C31 123.0(3)
C29 Fe1 C31 68.4(3)
C38 Fe1 C31 161.5(3)
C30 Fe1 C32 68.3(3)
C34 Fe1 C32 106.5(3)
C29 Fe1 C32 68.4(3)
C38 Fe1 C32 125.3(3)
C31 Fe1 C32 40.8(3)
C30 Fe1 C35 123.3(3)
C34 Fe1 C35 40.5(2)
C29 Fe1 C35 161.5(2)
C38 Fe1 C35 68.6(3)
C31 Fe1 C35 105.9(3)
C32 Fe1 C35 119.5(3)
C30 Fe1 C36 107.0(3)
C34 Fe1 C36 68.7(3)
C29 Fe1 C36 125.6(2)
C38 Fe1 C36 68.6(3)
C31 Fe1 C36 119.4(3)
C32 Fe1 C36 154.5(3)
C35 Fe1 C36 40.5(2)
C30 Fe1 C33 68.8(2)
C34 Fe1 C33 120.9(2)
C29 Fe1 C33 41.0(2)
C38 Fe1 C33 108.8(2)
C31 Fe1 C33 68.3(3)
C32 Fe1 C33 40.3(2)
C35 Fe1 C33 155.1(3)
C36 Fe1 C33 163.6(3)
C30 Fe1 C37 121.7(3)
C34 Fe1 C37 68.8(3)
C29 Fe1 C37 109.4(3)
C38 Fe1 C37 40.9(2)
C31 Fe1 C37 155.2(3)
C32 Fe1 C37 163.4(3)
C35 Fe1 C37 67.9(3)
C36 Fe1 C37 40.3(2)
C33 Fe1 C37 127.4(3)

loop_
_geom_bond_atom_site_label_1
_geom_bond_atom_site_label_2
_geom_bond_distance
Cd1 N4 2.261(4)
Cd1 N6 2.276(4)
Cd1 N2 2.279(4)
Cd1 O2 2.336(4)
Cd1 O1 2.382(4)
Cd1 N1 2.624(4)
N1 C9 1.464(7)
N1 C1 1.471(6)
N1 C17 1.476(7)
N2 C2 1.318(7)
N2 C3 1.400(7)
N3 C2 1.366(7)
N3 C8 1.371(7)
N3 H75 0.90(6)
N4 C10 1.328(6)
N4 C11 1.389(7)
N5 C10 1.345(7)
N5 C16 1.392(7)
N5 H73 0.90(6)
N6 C18 1.337(6)
N6 C19 1.406(6)
N7 C18 1.346(7)
N7 C24 1.379(7)
N7 H67 0.90(5)
N8 C43 1.306(9)
N8 C45 1.425(8)
N8 C44 1.461(9)
O1 C25 1.254(7)
O2 C25 1.256(6)
O3 C28 1.217(7)
O4 C39 1.222(7)
O5 C42 1.263(8)
O6 C42 1.244(7)
O7 H74 0.85(7)
O7 H76 0.86(7)
O9 C43 1.250(10)
C1 C2 1.490(8)
C1 H1A 0.9700
C1 H1B 0.9700
C3 C4 1.399(8)
C3 C8 1.410(8)
C4 C5 1.387(8)
C4 H4 0.9300
C5 C6 1.391(9)
C5 H5 0.9300
C6 C7 1.370(9)
C6 H6 0.9300
C7 C8 1.395(8)
C7 H7 0.9300
C9 C10 1.503(7)
C9 H9A 0.9700
C9 H9B 0.9700
C11 C12 1.388(7)
C11 C16 1.408(8)
C12 C13 1.389(8)
C12 H12 0.9300
C13 C14 1.373(9)
C13 H13 0.9300
C14 C15 1.377(8)
C14 H14 0.9300
C15 C16 1.379(8)
C15 H15 0.9300
C17 C18 1.497(7)
C17 H17A 0.9700
C17 H17B 0.9700
C19 C20 1.386(8)
C19 C24 1.401(8)
C20 C21 1.385(8)
C20 H20 0.9300
C21 C22 1.391(9)
C21 H21 0.9300
C22 C23 1.388(9)
C22 H22 0.9300
C23 C24 1.392(8)
C23 H23 0.9300
C25 C26 1.520(7)
C26 C27 1.530(8)
C26 H26A 0.9700
C26 H26B 0.9700
C27 C28 1.501(8)
C27 H27A 0.9700
C27 H27B 0.9700
C28 C29 1.469(8)
C29 C30 1.432(8)
C29 C33 1.435(8)
C29 Fe1 2.044(6)
C30 C31 1.402(9)
C30 Fe1 2.029(6)
C30 H30 0.9800
C31 C32 1.431(9)
C31 Fe1 2.053(7)
C31 H31 0.9800
C32 C33 1.416(8)
C32 Fe1 2.053(7)
C32 H32 0.9800
C33 Fe1 2.057(6)
C33 H33 0.9800
C34 C35 1.416(8)
C34 C38 1.444(8)
C34 Fe1 2.036(6)
C34 H34 0.9800
C35 C36 1.424(9)
C35 Fe1 2.054(6)
C35 H35 0.9800
C36 C37 1.417(9)
C36 Fe1 2.055(6)
C36 H36 0.9800
C37 C38 1.433(8)
C37 Fe1 2.060(6)
C37 H37 0.9800
C38 C39 1.467(8)
C38 Fe1 2.044(6)
C39 C40 1.514(8)
C40 C41 1.532(8)
C40 H40A 0.9700
C40 H40B 0.9700
C41 C42 1.504(9)
C41 H41A 0.9700
C41 H41B 0.9700
C43 H43 0.9300
C44 H44A 0.9600
C44 H44B 0.9600
C44 H44C 0.9600
C45 H45A 0.9600
C45 H45B 0.9600
C45 H45C 0.9600
